data_2006377
loop_
_publ_author_name
'Weil, Matthias'
'Glaum, Robert'

_publ_section_title
;
 Mercury(II) Diphosphate, Hg~2~P~2~O~7~
;
_journal_issue 8
_journal_name_full 'Acta Crystallographica Section C'
_journal_page_first 1000
_journal_page_last 1003
_journal_paper_doi 10.1107/S0108270197003879
_journal_volume 53
_journal_year 1997
_chemical_formula_moiety Hg~2~P~2~O~7~
_chemical_formula_structural Hg~2~P~2~O~7~
_chemical_formula_sum 'Hg2 O7 P2'
_chemical_formula_weight 575.12
_chemical_melting_point 660(10)
_chemical_name_common mercury(II)-pyrophosphate
_chemical_name_systematic di-mercury(II)-diphosphate
_space_group_IT_number 2
_symmetry_cell_setting triclinic
_symmetry_space_group_name_Hall '-P 1'
_symmetry_space_group_name_H-M 'P -1'
_audit_creation_method SHELXL
_cell_angle_alpha 100.73(2)
_cell_angle_beta 113.33(2)
_cell_angle_gamma 80.53(2)
_cell_formula_units_Z 2
_cell_length_a 6.7060(10)
_cell_length_b 6.8060(10)
_cell_length_c 6.9970(10)
_cell_measurement_reflns_used '35 reflections (from a Guinier photograph)'
_cell_measurement_temperature 293(2)
_cell_measurement_theta_max 21.42
_cell_measurement_theta_min 6.94
_cell_volume 286.65(9)
_computing_cell_refinement 'STADI-4 Software'
_computing_data_collection 'STADI-4 Software(Stoe & Cie, 1995)'
_computing_data_reduction 'STADI-4 Software'
_computing_molecular_graphics 'ATOMS (Dowty, 1995) and ORTEPII (Johnson, 1976)'
_computing_publication_material SHELXL93
_computing_structure_refinement 'SHELXL93 (Sheldrick, 1993)'
_computing_structure_solution 'SHELXS86 (Sheldrick, 1990)'
_diffrn_ambient_temperature 293(2)
_diffrn_measurement_device 'AED-2 diffractometer (Siemens)'
_diffrn_measurement_method \q/2\q
_diffrn_radiation_monochromator graphite
_diffrn_radiation_source 'fine-focus sealed tube'
_diffrn_radiation_type MoK\a
_diffrn_radiation_wavelength 0.71073
_diffrn_reflns_av_R_equivalents 0.0492
_diffrn_reflns_av_sigmaI/netI 0.0561
_diffrn_reflns_limit_h_max 9
_diffrn_reflns_limit_h_min -9
_diffrn_reflns_limit_k_max 9
_diffrn_reflns_limit_k_min -9
_diffrn_reflns_limit_l_max 9
_diffrn_reflns_limit_l_min -9
_diffrn_reflns_number 3372
_diffrn_reflns_theta_max 30.02
_diffrn_reflns_theta_min 3.06
_diffrn_standards_decay_% 0
_diffrn_standards_interval_time 120
_diffrn_standards_number 3
_exptl_absorpt_coefficient_mu 54.036
_exptl_absorpt_correction_T_max 0.0919
_exptl_absorpt_correction_T_min 0.0445
_exptl_absorpt_correction_type 'numerical absorption correction using HABITUS (Herrendorf, 1993)'
_exptl_crystal_colour colourless
_exptl_crystal_density_diffrn 6.668
_exptl_crystal_density_meas ?
_exptl_crystal_description irregular
_exptl_crystal_F_000 492
_exptl_crystal_size_max 0.1
_exptl_crystal_size_mid 0.1
_exptl_crystal_size_min 0.1
_refine_diff_density_max 2.411
_refine_diff_density_min -2.358
_refine_ls_extinction_coef 0.0369(12)
_refine_ls_extinction_method SHELXL-93
_refine_ls_goodness_of_fit_all 1.091
_refine_ls_goodness_of_fit_obs 1.093
_refine_ls_hydrogen_treatment 'No H atoms in structure'
_refine_ls_matrix_type full
_refine_ls_number_parameters 101
_refine_ls_number_reflns 1685
_refine_ls_number_restraints 0
_refine_ls_restrained_S_all 1.093
_refine_ls_restrained_S_obs 1.093
_refine_ls_R_factor_all 0.0374
_refine_ls_R_factor_obs .0266
_refine_ls_shift/esd_max -0.001
_refine_ls_shift/esd_mean 0.000
_refine_ls_structure_factor_coef Fsqd
_refine_ls_weighting_details 'w=1/[\s^2^(Fo^2^)+(0.0258P)^2^] where P=(Fo^2^+2Fc^2^)/3'
_refine_ls_weighting_scheme calc
_refine_ls_wR_factor_all 0.0662
_refine_ls_wR_factor_obs .0602
_reflns_number_observed 1411
_reflns_number_total 1686
_reflns_observed_criterion >2sigma(I)
_cod_data_source_file du1174.cif
_cod_data_source_block Hg2P2O7
_cod_depositor_comments
;
The following automatic conversions were performed:
'_geom_bond_publ_flag' value 'Y' changed to 'y' according to
'/home/saulius/struct/CIF-dictionaries/cif_core.dic' dictionary named
'cif_core.dic' version 2.4.1 from 2010-06-29 (28 times).

Automatic conversion script
Id: cif_fix_enum 1527 2010-12-29 10:47:43Z saulius 

The following automatic conversions were performed:

'_exptl_crystal_density_meas' value 'not measured' was changed to '?'
- the value is perceived as not measured.

Automatic conversion script
Id: cif_fix_values 3008 2015-01-20 13:52:24Z robertas 

The following automatic conversions were performed:

'_refine_ls_weighting_scheme' value 'calc
w=1/[\s^2^(Fo^2^)+(0.0258P)^2^] where P=(Fo^2^+2Fc^2^)/3' was changed
to 'calc'. New tag '_refine_ls_weighting_details' was created. The
value of the new tag was set to 'w=1/[\s^2^(Fo^2^)+(0.0258P)^2^]
where P=(Fo^2^+2Fc^2^)/3'.

Automatic conversion script
Id: cif_fix_values 3143 2015-03-26 13:38:13Z robertas 
;
_cod_original_cell_volume 286.65(7)
_cod_database_code 2006377

loop_
_symmetry_equiv_pos_as_xyz
'x, y, z'
'-x, -y, -z'

loop_
_atom_site_aniso_label
_atom_site_aniso_U_11
_atom_site_aniso_U_22
_atom_site_aniso_U_33
_atom_site_aniso_U_12
_atom_site_aniso_U_13
_atom_site_aniso_U_23
Hg1 .0158(2) .0185(2) .0160(2) -.00529(12) .00773(14) -.00622(13)
Hg2 .0134(2) .0121(2) .0157(2) -.00077(10) .00654(12) .00264(11)
P1 .0081(9) .0136(9) .0098(9) -.0001(7) .0034(7) .0015(7)
P2 .0098(9) .0105(9) .0098(8) -.0013(7) .0034(7) -.0002(7)
O1 .011(3) .022(3) .016(3) -.004(2) .007(2) -.005(2)
O2 .015(3) .014(3) .008(2) .000(2) .000(2) .000(2)
O3 .018(3) .016(3) .010(3) -.003(2) .002(2) .001(2)
O4 .012(3) .017(3) .010(3) -.001(2) .004(2) -.004(2)
O5 .018(3) .012(3) .014(3) .002(2) .005(2) -.003(2)
O6 .015(3) .014(3) .024(3) -.005(2) .009(3) .000(2)
O7 .017(3) .017(3) .027(3) -.001(2) .012(3) .009(3)

loop_
_atom_site_label
_atom_site_fract_x
_atom_site_fract_y
_atom_site_fract_z
_atom_site_U_iso_or_equiv
_atom_site_thermal_displace_type
_atom_site_calc_flag
_atom_site_refinement_flags
_atom_site_occupancy
_atom_site_disorder_group
_atom_site_type_symbol
Hg1 .30047(5) .32278(5) .36805(5) .01696(12) Uani d . 1 . Hg
Hg2 .10318(5) .17062(5) .75372(5) .01336(12) Uani d . 1 . Hg
P1 .3618(3) .8703(3) .1729(3) .0106(4) Uani d . 1 . P
P2 .2175(3) .6585(3) .7409(3) .0103(4) Uani d . 1 . P
O1 .3872(10) .7496(10) .9615(10) .0163(12) Uani d . 1 . O
O2 .0630(10) .8313(9) .6371(9) .0144(12) Uani d . 1 . O
O3 .5950(10) .8792(10) .3291(9) .0157(12) Uani d . 1 . O
O4 .3713(10) .5578(9) .6300(9) .0139(12) Uani d . 1 . O
O5 .2534(11) .0848(9) .1162(10) .0162(12) Uani d . 1 . O
O6 .0882(10) .5150(10) .7734(11) .0174(12) Uani d . 1 . O
O7 .2250(11) .7582(10) .2334(11) .0182(13) Uani d . 1 . O

loop_
_atom_type_symbol
_atom_type_description
_atom_type_scat_dispersion_real
_atom_type_scat_dispersion_imag
_atom_type_scat_source
Hg Hg -2.3894 9.2266 'International Tables Vol C Tables 4.2.6.8 and 6.1.1.4'
P P 0.1023 0.0942 'International Tables Vol C Tables 4.2.6.8 and 6.1.1.4'
O O 0.0106 0.0060 'International Tables Vol C Tables 4.2.6.8 and 6.1.1.4'

loop_
_geom_angle_atom_site_label_1
_geom_angle_atom_site_label_2
_geom_angle_atom_site_label_3
_geom_angle_site_symmetry_1
_geom_angle_site_symmetry_3
_geom_angle
_geom_angle_publ_flag
O5 Hg1 O4 . . 176.1(2) y
O5 Hg1 O4 . 2_666 99.4(2) y
O4 Hg1 O4 . 2_666 77.6(2) y
O5 Hg1 O6 . 2_566 95.0(2) y
O4 Hg1 O6 . 2_566 88.8(2) y
O4 Hg1 O6 2_666 2_566 127.3(2) y
O5 Hg1 O3 . 2_666 99.6(2) y
O4 Hg1 O3 . 2_666 79.2(2) y
O4 Hg1 O3 2_666 2_666 109.8(2) y
O6 Hg1 O3 2_566 2_666 117.3(2) y
O5 Hg1 O2 . 2_566 78.6(2) y
O4 Hg1 O2 . 2_566 104.3(2) y
O4 Hg1 O2 2_666 2_566 177.3(2) y
O6 Hg1 O2 2_566 2_566 55.0(2) y
O3 Hg1 O2 2_666 2_566 69.0(2) y
O5 Hg1 P1 . 1_545 26.2(2) ?
O4 Hg1 P1 . 1_545 151.3(2) ?
O4 Hg1 P1 2_666 1_545 99.43(14) ?
O6 Hg1 P1 2_566 1_545 114.1(2) ?
O3 Hg1 P1 2_666 1_545 75.00(14) ?
O2 Hg1 P1 2_566 1_545 77.96(13) ?
O5 Hg1 O7 . . 114.4(2) ?
O4 Hg1 O7 . . 66.8(2) ?
O4 Hg1 O7 2_666 . 65.5(2) ?
O6 Hg1 O7 2_566 . 62.4(2) ?
O3 Hg1 O7 2_666 . 146.0(2) ?
O2 Hg1 O7 2_566 . 117.0(2) ?
P1 Hg1 O7 1_545 . 138.33(13) ?
O5 Hg1 P2 . 2_566 86.3(2) ?
O4 Hg1 P2 . 2_566 97.4(2) ?
O4 Hg1 P2 2_666 2_566 154.2(2) ?
O6 Hg1 P2 2_566 2_566 27.0(2) ?
O3 Hg1 P2 2_666 2_566 93.8(2) ?
O2 Hg1 P2 2_566 2_566 27.98(13) ?
P1 Hg1 P2 1_545 2_566 96.58(6) ?
O7 Hg1 P2 . 2_566 89.19(13) ?
O5 Hg1 P2 . . 161.4(2) ?
O4 Hg1 P2 . . 22.0(2) ?
O4 Hg1 P2 2_666 . 98.87(14) ?
O6 Hg1 P2 2_566 . 71.3(2) ?
O3 Hg1 P2 2_666 . 76.91(14) ?
O2 Hg1 P2 2_566 . 83.24(13) ?
P1 Hg1 P2 1_545 . 150.32(6) ?
O7 Hg1 P2 . . 70.99(13) ?
P2 Hg1 P2 2_566 . 75.86(6) ?
O5 Hg1 O7 . 2_666 111.7(2) ?
O4 Hg1 O7 . 2_666 64.8(2) ?
O4 Hg1 O7 2_666 2_666 61.3(2) ?
O6 Hg1 O7 2_566 2_666 150.9(2) ?
O3 Hg1 O7 2_666 2_666 48.8(2) ?
O2 Hg1 O7 2_566 2_666 117.6(2) ?
P1 Hg1 O7 1_545 2_666 88.52(12) ?
O7 Hg1 O7 . 2_666 113.07(13) ?
P2 Hg1 O7 2_566 2_666 139.47(12) ?
P2 Hg1 O7 . 2_666 80.06(12) ?
O5 Hg1 O3 . 1_545 49.2(2) ?
O4 Hg1 O3 . 1_545 127.4(2) ?
O4 Hg1 O3 2_666 1_545 80.7(2) ?
O6 Hg1 O3 2_566 1_545 140.6(2) ?
O3 Hg1 O3 2_666 1_545 64.3(2) ?
O2 Hg1 O3 2_566 1_545 96.6(2) ?
P1 Hg1 O3 1_545 1_545 26.69(11) ?
O7 Hg1 O3 . 1_545 140.1(2) ?
P2 Hg1 O3 2_566 1_545 120.30(12) ?
P2 Hg1 O3 . 1_545 137.99(11) ?
O7 Hg1 O3 2_666 1_545 62.8(2) ?
O5 Hg1 P1 . 2_666 107.9(2) ?
O4 Hg1 P1 . 2_666 69.6(2) ?
O4 Hg1 P1 2_666 2_666 86.68(15) ?
O6 Hg1 P1 2_566 2_666 135.5(2) ?
O3 Hg1 P1 2_666 2_666 23.37(15) ?
O2 Hg1 P1 2_566 2_666 92.20(13) ?
P1 Hg1 P1 1_545 2_666 81.78(6) ?
O7 Hg1 P1 . 2_666 132.01(13) ?
P2 Hg1 P1 2_566 2_666 115.63(6) ?
P2 Hg1 P1 . 2_666 76.17(5) ?
O7 Hg1 P1 2_666 2_666 25.44(12) ?
O3 Hg1 P1 1_545 2_666 61.84(11) ?
O5 Hg1 Hg1 . 2_666 135.1(2) ?
O4 Hg1 Hg1 . 2_666 42.0(2) ?
O4 Hg1 Hg1 2_666 2_666 35.67(13) ?
O6 Hg1 Hg1 2_566 2_666 113.75(15) ?
O3 Hg1 Hg1 2_666 2_666 96.85(14) ?
O2 Hg1 Hg1 2_566 2_666 146.21(12) ?
P1 Hg1 Hg1 1_545 2_666 129.47(4) ?
O7 Hg1 Hg1 . 2_666 58.74(13) ?
P2 Hg1 Hg1 2_566 2_666 133.93(4) ?
P2 Hg1 Hg1 . 2_666 63.38(4) ?
O7 Hg1 Hg1 2_666 2_666 54.34(11) ?
O3 Hg1 Hg1 1_545 2_666 104.61(11) ?
P1 Hg1 Hg1 2_666 2_666 75.64(4) ?
O5 Hg1 O6 . . 138.4(2) ?
O4 Hg1 O6 . . 44.2(2) ?
O4 Hg1 O6 2_666 . 121.6(2) ?
O6 Hg1 O6 2_566 . 67.1(2) ?
O3 Hg1 O6 2_666 . 62.0(2) ?
O2 Hg1 O6 2_566 . 60.2(2) ?
P1 Hg1 O6 1_545 . 127.63(11) ?
O7 Hg1 O6 . . 90.9(2) ?
P2 Hg1 O6 2_566 . 60.36(11) ?
P2 Hg1 O6 . . 24.73(11) ?
O7 Hg1 O6 2_666 . 84.8(2) ?
O3 Hg1 O6 1_545 . 126.1(2) ?
P1 Hg1 O6 2_666 . 70.64(11) ?
Hg1 Hg1 O6 2_666 . 85.99(11) ?
O5 Hg1 O1 . 2_666 58.6(2) ?
O4 Hg1 O1 . 2_666 118.8(2) ?
O4 Hg1 O1 2_666 2_666 41.7(2) ?
O6 Hg1 O1 2_566 2_666 118.1(2) ?
O3 Hg1 O1 2_666 2_666 121.5(2) ?
O2 Hg1 O1 2_566 2_666 136.6(2) ?
P1 Hg1 O1 1_545 2_666 66.78(11) ?
O7 Hg1 O1 . 2_666 78.8(2) ?
P2 Hg1 O1 2_566 2_666 132.04(11) ?
P2 Hg1 O1 . 2_666 138.71(11) ?
O7 Hg1 O1 2_666 2_666 86.8(2) ?
O3 Hg1 O1 1_545 2_666 61.6(2) ?
P1 Hg1 O1 2_666 2_666 106.34(11) ?
Hg1 Hg1 O1 2_666 2_666 77.12(10) ?
O6 Hg1 O1 . 2_666 163.01(15) ?
O5 Hg1 P2 . 2_666 80.9(2) ?
O4 Hg1 P2 . 2_666 96.0(2) ?
O4 Hg1 P2 2_666 2_666 19.05(13) ?
O6 Hg1 P2 2_566 2_666 133.6(2) ?
O3 Hg1 P2 2_666 2_666 108.9(2) ?
O2 Hg1 P2 2_566 2_666 158.54(13) ?
P1 Hg1 P2 1_545 2_666 80.89(5) ?
O7 Hg1 P2 . 2_666 77.36(12) ?
P2 Hg1 P2 2_566 2_666 155.43(7) ?
P2 Hg1 P2 . 2_666 117.60(4) ?
O7 Hg1 P2 2_666 2_666 65.09(12) ?
O3 Hg1 P2 1_545 2_666 64.89(12) ?
P1 Hg1 P2 2_666 2_666 88.34(5) ?
Hg1 Hg1 P2 2_666 2_666 54.22(4) ?
O6 Hg1 P2 . 2_666 139.02(11) ?
O1 Hg1 P2 2_666 2_666 25.48(10) ?
O5 Hg1 Hg2 . . 107.1(2) ?
O4 Hg1 Hg2 . . 74.1(2) ?
O4 Hg1 Hg2 2_666 . 138.63(14) ?
O6 Hg1 Hg2 2_566 . 81.9(2) ?
O3 Hg1 Hg2 2_666 . 35.56(15) ?
O2 Hg1 Hg2 2_566 . 41.34(12) ?
P1 Hg1 Hg2 1_545 . 91.48(4) ?
O7 Hg1 Hg2 . . 126.19(12) ?
P2 Hg1 Hg2 2_566 . 60.37(4) ?
P2 Hg1 Hg2 . . 59.63(4) ?
O7 Hg1 Hg2 2_666 . 79.38(11) ?
O3 Hg1 Hg2 1_545 . 93.11(11) ?
P1 Hg1 Hg2 2_666 . 55.39(4) ?
Hg1 Hg1 Hg2 2_666 . 110.50(2) ?
O6 Hg1 Hg2 . . 36.25(11) ?
O1 Hg1 Hg2 2_666 . 154.63(11) ?
P2 Hg1 Hg2 2_666 . 143.71(4) ?
O5 Hg1 O7 . 1_545 38.8(2) ?
O4 Hg1 O7 . 1_545 140.8(2) ?
O4 Hg1 O7 2_666 1_545 119.9(2) ?
O6 Hg1 O7 2_566 1_545 102.6(2) ?
O3 Hg1 O7 2_666 1_545 62.2(2) ?
O2 Hg1 O7 2_566 1_545 57.4(2) ?
P1 Hg1 O7 1_545 1_545 22.07(10) ?
O7 Hg1 O7 . 1_545 151.0(2) ?
P2 Hg1 O7 2_566 1_545 79.83(11) ?
P2 Hg1 O7 . 1_545 130.36(11) ?
O7 Hg1 O7 2_666 1_545 92.0(2) ?
O3 Hg1 O7 1_545 1_545 40.50(15) ?
P1 Hg1 O7 2_666 1_545 76.51(11) ?
Hg1 Hg1 O7 2_666 1_545 143.57(10) ?
O6 Hg1 O7 . 1_545 106.29(14) ?
O1 Hg1 O7 2_666 1_545 88.74(15) ?
P2 Hg1 O7 2_666 1_545 102.11(10) ?
Hg2 Hg1 O7 . 1_545 70.73(10) ?
O5 Hg1 Hg2 . 1_554 33.5(2) ?
O4 Hg1 Hg2 . 1_554 148.0(2) ?
O4 Hg1 Hg2 2_666 1_554 89.75(13) ?
O6 Hg1 Hg2 2_566 1_554 75.5(2) ?
O3 Hg1 Hg2 2_666 1_554 132.81(14) ?
O2 Hg1 Hg2 2_566 1_554 89.51(12) ?
P1 Hg1 Hg2 1_545 1_554 59.28(4) ?
O7 Hg1 Hg2 . 1_554 81.16(13) ?
P2 Hg1 Hg2 2_566 1_554 81.23(4) ?
P2 Hg1 Hg2 . 1_554 143.81(4) ?
O7 Hg1 Hg2 2_666 1_554 133.44(12) ?
O3 Hg1 Hg2 1_545 1_554 77.98(11) ?
P1 Hg1 Hg2 2_666 1_554 139.72(4) ?
Hg1 Hg1 Hg2 2_666 1_554 120.21(2) ?
O6 Hg1 Hg2 . 1_554 140.95(11) ?
O1 Hg1 Hg2 2_666 1_554 51.22(10) ?
P2 Hg1 Hg2 2_666 1_554 76.49(4) ?
Hg2 Hg1 Hg2 . 1_554 129.18(2) ?
O7 Hg1 Hg2 1_545 1_554 70.76(11) ?
O7 Hg2 O3 2_566 2_666 167.5(2) y
O7 Hg2 O6 2_566 . 83.4(2) y
O3 Hg2 O6 2_666 . 91.8(2) y
O7 Hg2 O2 2_566 1_545 94.2(2) y
O3 Hg2 O2 2_666 1_545 87.3(2) y
O6 Hg2 O2 . 1_545 164.2(2) y
O7 Hg2 O5 2_566 1_556 90.3(2) y
O3 Hg2 O5 2_666 1_556 102.2(2) y
O6 Hg2 O5 . 1_556 108.0(2) y
O2 Hg2 O5 1_545 1_556 87.5(2) y
O7 Hg2 O2 2_566 2_566 89.8(2) y
O3 Hg2 O2 2_666 2_566 78.4(2) y
O6 Hg2 O2 . 2_566 85.8(2) y
O2 Hg2 O2 1_545 2_566 78.6(2) y
O5 Hg2 O2 1_556 2_566 166.0(2) y
O7 Hg2 O1 2_566 2_667 140.3(2) ?
O3 Hg2 O1 2_666 2_667 48.6(2) ?
O6 Hg2 O1 . 2_667 78.4(2) ?
O2 Hg2 O1 1_545 2_667 112.1(2) ?
O5 Hg2 O1 1_556 2_667 63.1(2) ?
O2 Hg2 O1 2_566 2_667 123.2(2) ?
O7 Hg2 P1 2_566 2_666 168.1(2) ?
O3 Hg2 P1 2_666 2_666 21.3(2) ?
O6 Hg2 P1 . 2_666 89.6(2) ?
O2 Hg2 P1 1_545 2_666 95.1(2) ?
O5 Hg2 P1 1_556 2_666 82.7(2) ?
O2 Hg2 P1 2_566 2_666 99.4(2) ?
O1 Hg2 P1 2_667 2_666 27.89(11) ?
O7 Hg2 O1 2_566 1_545 114.8(2) ?
O3 Hg2 O1 2_666 1_545 75.2(2) ?
O6 Hg2 O1 . 1_545 146.5(2) ?
O2 Hg2 O1 1_545 1_545 47.9(2) ?
O5 Hg2 O1 1_556 1_545 47.8(2) ?
O2 Hg2 O1 2_566 1_545 120.3(2) ?
O1 Hg2 O1 2_667 1_545 69.7(2) ?
P1 Hg2 O1 2_666 1_545 66.98(12) ?
O7 Hg2 P1 2_566 2_566 18.8(2) ?
O3 Hg2 P1 2_666 2_566 166.5(2) ?
O6 Hg2 P1 . 2_566 100.9(2) ?
O2 Hg2 P1 1_545 2_566 79.2(2) ?
O5 Hg2 P1 1_556 2_566 78.5(2) ?
O2 Hg2 P1 2_566 2_566 97.8(2) ?
O1 Hg2 P1 2_667 2_566 138.58(12) ?
P1 Hg2 P1 2_666 2_566 160.49(7) ?
O1 Hg2 P1 1_545 2_566 96.21(12) ?
O7 Hg2 P2 2_566 1_545 106.1(2) ?
O3 Hg2 P2 2_666 1_545 79.3(2) ?
O6 Hg2 P2 . 1_545 170.3(2) ?
O2 Hg2 P2 1_545 1_545 21.09(15) ?
O5 Hg2 P2 1_556 1_545 70.54(15) ?
O2 Hg2 P2 2_566 1_545 96.06(15) ?
O1 Hg2 P2 2_667 1_545 92.68(13) ?
P1 Hg2 P2 2_666 1_545 80.70(6) ?
O1 Hg2 P2 1_545 1_545 27.02(11) ?
P1 Hg2 P2 2_566 1_545 88.29(5) ?
O7 Hg2 P2 2_566 . 100.1(2) ?
O3 Hg2 P2 2_666 . 74.6(2) ?
O6 Hg2 P2 . . 17.1(2) ?
O2 Hg2 P2 1_545 . 155.9(2) ?
O5 Hg2 P2 1_556 . 111.6(2) ?
O2 Hg2 P2 2_566 . 82.1(2) ?
O1 Hg2 P2 2_667 . 67.43(13) ?
P1 Hg2 P2 2_666 . 73.83(5) ?
O1 Hg2 P2 1_545 . 137.07(11) ?
P1 Hg2 P2 2_566 . 117.95(5) ?
P2 Hg2 P2 1_545 . 153.74(7) ?
O7 Hg2 P2 2_566 2_566 77.2(2) ?
O3 Hg2 P2 2_666 2_566 90.3(2) ?
O6 Hg2 P2 . 2_566 68.1(2) ?
O2 Hg2 P2 1_545 2_566 96.2(2) ?
O5 Hg2 P2 1_556 2_566 167.1(2) ?
O2 Hg2 P2 2_566 2_566 20.94(14) ?
O1 Hg2 P2 2_667 2_566 125.83(13) ?
P1 Hg2 P2 2_666 2_566 109.15(5) ?
O1 Hg2 P2 1_545 2_566 140.87(11) ?
P1 Hg2 P2 2_566 2_566 90.10(5) ?
P2 Hg2 P2 1_545 2_566 115.43(4) ?
P2 Hg2 P2 . 2_566 68.58(6) ?
O7 Hg2 P1 2_566 1_546 100.2(2) ?
O3 Hg2 P1 2_666 1_546 91.8(2) ?
O6 Hg2 P1 . 1_546 127.7(2) ?
O2 Hg2 P1 1_545 1_546 68.0(2) ?
O5 Hg2 P1 1_556 1_546 21.47(14) ?
O2 Hg2 P1 2_566 1_546 145.61(15) ?
O1 Hg2 P1 2_667 1_546 65.94(13) ?
P1 Hg2 P1 2_666 1_546 76.47(6) ?
O1 Hg2 P1 1_545 1_546 26.53(11) ?
P1 Hg2 P1 2_566 1_546 84.12(5) ?
P2 Hg2 P1 1_545 1_546 49.58(5) ?
P2 Hg2 P1 . 1_546 127.28(5) ?
P2 Hg2 P1 2_566 1_546 163.92(5) ?
O7 Hg2 O5 2_566 2_556 44.2(2) ?
O3 Hg2 O5 2_666 2_556 143.2(2) ?
O6 Hg2 O5 . 2_556 124.7(2) ?
O2 Hg2 O5 1_545 2_556 59.0(2) ?
O5 Hg2 O5 1_556 2_556 64.9(2) ?
O2 Hg2 O5 2_566 2_556 106.2(2) ?
O1 Hg2 O5 2_667 2_556 127.6(2) ?
P1 Hg2 O5 2_666 2_556 137.82(11) ?
O1 Hg2 O5 1_545 2_556 71.21(15) ?
P1 Hg2 O5 2_566 2_556 25.40(10) ?
P2 Hg2 O5 1_545 2_556 63.92(10) ?
P2 Hg2 O5 . 2_556 141.81(10) ?
P2 Hg2 O5 2_566 2_556 106.51(11) ?
P1 Hg2 O5 1_546 2_556 63.43(11) ?
O7 Hg2 O4 2_566 2_566 55.0(2) ?
O3 Hg2 O4 2_666 2_566 112.7(2) ?
O6 Hg2 O4 . 2_566 60.7(2) ?
O2 Hg2 O4 1_545 2_566 105.3(2) ?
O5 Hg2 O4 1_556 2_566 143.1(2) ?
O2 Hg2 O4 2_566 2_566 43.1(2) ?
O1 Hg2 O4 2_667 2_566 135.6(2) ?
P1 Hg2 O4 2_666 2_566 128.88(11) ?
O1 Hg2 O4 1_545 2_566 152.86(14) ?
P1 Hg2 O4 2_566 2_566 70.55(10) ?
P2 Hg2 O4 1_545 2_566 126.36(10) ?
P2 Hg2 O4 . 2_566 68.63(11) ?
P2 Hg2 O4 2_566 2_566 24.07(9) ?
P1 Hg2 O4 1_546 2_566 154.65(10) ?
O5 Hg2 O4 2_556 2_566 91.87(14) ?
O7 Hg2 Hg2 2_566 2_556 92.5(2) ?
O3 Hg2 Hg2 2_666 2_556 80.5(2) ?
O6 Hg2 Hg2 . 2_556 123.3(2) ?
O2 Hg2 Hg2 1_545 2_556 41.08(15) ?
O5 Hg2 Hg2 1_556 2_556 128.59(15) ?
O2 Hg2 Hg2 2_566 2_556 37.48(14) ?
O1 Hg2 Hg2 2_667 2_556 126.94(11) ?
P1 Hg2 Hg2 2_666 2_556 99.46(4) ?
O1 Hg2 Hg2 1_545 2_556 85.52(11) ?
P1 Hg2 Hg2 2_566 2_556 88.53(4) ?
P2 Hg2 Hg2 1_545 2_556 59.44(4) ?
P2 Hg2 Hg2 . 2_556 118.36(4) ?
P2 Hg2 Hg2 2_566 2_556 55.99(4) ?
P1 Hg2 Hg2 1_546 2_556 108.72(4) ?
O5 Hg2 Hg2 2_556 2_556 82.38(10) ?
O4 Hg2 Hg2 2_566 2_556 70.95(9) ?
O7 Hg2 Hg1 2_566 . 127.4(2) ?
O3 Hg2 Hg1 2_666 . 40.5(2) ?
O6 Hg2 Hg1 . . 67.3(2) ?
O2 Hg2 Hg1 1_545 . 102.8(2) ?
O5 Hg2 Hg1 1_556 . 139.1(2) ?
O2 Hg2 Hg1 2_566 . 47.3(2) ?
O1 Hg2 Hg1 2_667 . 76.52(12) ?
P1 Hg2 Hg1 2_666 . 57.31(4) ?
O1 Hg2 Hg1 1_545 . 113.39(11) ?
P1 Hg2 Hg1 2_566 . 142.05(4) ?
P2 Hg2 Hg1 1_545 . 107.16(4) ?
P2 Hg2 Hg1 . . 53.11(4) ?
P2 Hg2 Hg1 2_566 . 51.96(4) ?
P1 Hg2 Hg1 1_546 . 132.35(4) ?
O5 Hg2 Hg1 2_556 . 152.72(10) ?
O4 Hg2 Hg1 2_566 . 72.48(10) ?
Hg2 Hg2 Hg1 2_556 . 71.53(2) ?
O7 Hg2 O4 2_566 . 121.1(2) ?
O3 Hg2 O4 2_666 . 51.9(2) ?
O6 Hg2 O4 . . 40.5(2) ?
O2 Hg2 O4 1_545 . 133.9(2) ?
O5 Hg2 O4 1_556 . 118.2(2) ?
O2 Hg2 O4 2_566 . 73.3(2) ?
O1 Hg2 O4 2_667 . 59.5(2) ?
P1 Hg2 O4 2_666 . 55.56(10) ?
O1 Hg2 O4 1_545 . 122.53(14) ?
P1 Hg2 O4 2_566 . 139.74(10) ?
P2 Hg2 O4 1_545 . 131.09(9) ?
P2 Hg2 O4 . . 23.61(9) ?
P2 Hg2 O4 2_566 . 67.47(10) ?
P1 Hg2 O4 1_546 . 125.42(10) ?
O5 Hg2 O4 2_556 . 164.91(13) ?
O4 Hg2 O4 2_566 . 77.51(15) ?
Hg2 Hg2 O4 2_556 . 103.77(9) ?
Hg1 Hg2 O4 . . 32.76(8) ?
O7 Hg2 Hg1 2_566 1_556 83.4(2) ?
O3 Hg2 Hg1 2_666 1_556 107.16(15) ?
O6 Hg2 Hg1 . 1_556 80.1(2) ?
O2 Hg2 Hg1 1_545 1_556 115.25(15) ?
O5 Hg2 Hg1 1_556 1_556 28.22(14) ?
O2 Hg2 Hg1 2_566 1_556 164.93(14) ?
O1 Hg2 Hg1 2_667 1_556 59.00(11) ?
P1 Hg2 Hg1 2_666 1_556 85.87(4) ?
O1 Hg2 Hg1 1_545 1_556 74.81(10) ?
P1 Hg2 Hg1 2_566 1_556 79.91(4) ?
P2 Hg2 Hg1 1_545 1_556 98.74(4) ?
P2 Hg2 Hg1 . 1_556 85.82(4) ?
P2 Hg2 Hg1 2_566 1_556 144.14(4) ?
P1 Hg2 Hg1 1_546 1_556 49.32(4) ?
O5 Hg2 Hg1 2_556 1_556 78.07(10) ?
O4 Hg2 Hg1 2_566 1_556 123.46(9) ?
Hg2 Hg2 Hg1 2_556 1_556 155.80(2) ?
Hg1 Hg2 Hg1 . 1_556 129.18(2) ?
O4 Hg2 Hg1 . 1_556 98.71(9) ?
O7 P1 O3 . . 114.3(4) y
O7 P1 O5 . 1_565 113.5(4) y
O3 P1 O5 . 1_565 110.9(4) y
O7 P1 O1 . 1_554 108.4(4) y
O3 P1 O1 . 1_554 103.8(4) y
O5 P1 O1 1_565 1_554 105.1(4) y
O7 P1 P2 . 1_554 92.6(3) ?
O3 P1 P2 . 1_554 126.7(3) ?
O5 P1 P2 1_565 1_554 97.1(2) ?
O1 P1 P2 1_554 1_554 23.2(2) ?
O7 P1 Hg1 . 1_565 105.8(3) ?
O3 P1 Hg1 . 1_565 83.8(3) ?
O5 P1 Hg1 1_565 1_565 36.7(2) ?
O1 P1 Hg1 1_554 1_565 137.6(3) ?
P2 P1 Hg1 1_554 1_565 133.74(9) ?
O6 P2 O2 . . 109.3(4) y
O6 P2 O4 . . 114.1(4) y
O2 P2 O4 . . 113.8(4) y
O6 P2 O1 . . 110.2(4) y
O2 P2 O1 . . 108.0(4) y
O4 P2 O1 . . 101.0(3) y
O6 P2 P1 . 1_556 96.2(3) ?
O2 P2 P1 . 1_556 96.5(2) ?
O4 P2 P1 . 1_556 124.4(2) ?
O1 P2 P1 . 1_556 23.4(2) ?
O6 P2 Hg1 . 2_566 49.6(3) ?
O2 P2 Hg1 . 2_566 59.7(3) ?
O4 P2 Hg1 . 2_566 135.1(2) ?
O1 P2 Hg1 . 2_566 123.7(2) ?
P1 P2 Hg1 1_556 2_566 100.30(8) ?
P2 O1 P1 . 1_556 133.4(4) y
P2 O1 Hg2 . 2_667 146.8(3) ?
P1 O1 Hg2 1_556 2_667 79.8(2) ?
P2 O1 Hg2 . 1_565 78.0(3) ?
P1 O1 Hg2 1_556 1_565 83.2(3) ?
Hg2 O1 Hg2 2_667 1_565 110.3(2) ?
P2 O1 Hg1 . 2_666 78.1(2) ?
P1 O1 Hg1 1_556 2_666 145.2(3) ?
Hg2 O1 Hg1 2_667 2_666 69.78(12) ?
Hg2 O1 Hg1 1_565 2_666 91.6(2) ?
P2 O2 Hg2 . 1_565 125.5(3) ?
P2 O2 Hg2 . 2_566 122.9(3) ?
Hg2 O2 Hg2 1_565 2_566 101.4(2) ?
P2 O2 Hg1 . 2_566 92.4(3) ?
Hg2 O2 Hg1 1_565 2_566 118.7(2) ?
Hg2 O2 Hg1 2_566 2_566 91.3(2) ?
P2 O2 Hg1 . . 51.2(2) ?
Hg2 O2 Hg1 1_565 . 144.6(2) ?
Hg2 O2 Hg1 2_566 . 71.67(14) ?
Hg1 O2 Hg1 2_566 . 96.4(2) ?
P2 O2 Hg1 . 2_666 56.6(2) ?
Hg2 O2 Hg1 1_565 2_666 95.4(2) ?
Hg2 O2 Hg1 2_566 2_666 92.1(2) ?
Hg1 O2 Hg1 2_566 2_666 144.3(2) ?
Hg1 O2 Hg1 . 2_666 51.55(8) ?
P1 O3 Hg2 . 2_666 125.5(4) ?
P1 O3 Hg1 . 2_666 114.9(4) ?
Hg2 O3 Hg1 2_666 2_666 103.9(2) ?
P1 O3 Hg1 . 1_565 69.5(2) ?
Hg2 O3 Hg1 2_666 1_565 125.1(2) ?
Hg1 O3 Hg1 2_666 1_565 115.7(2) ?
P1 O3 Hg2 . 1_665 153.5(3) ?
Hg2 O3 Hg2 2_666 1_665 65.79(15) ?
Hg1 O3 Hg2 2_666 1_665 80.43(15) ?
Hg1 O3 Hg2 1_565 1_665 84.50(13) ?
P2 O4 Hg1 . . 126.4(4) ?
P2 O4 Hg1 . 2_666 129.2(3) ?
Hg1 O4 Hg1 . 2_666 102.4(2) ?
P2 O4 Hg2 . 2_566 72.1(2) ?
Hg1 O4 Hg2 . 2_566 81.5(2) ?
Hg1 O4 Hg2 2_666 2_566 106.0(2) ?
P2 O4 Hg2 . . 68.5(2) ?
Hg1 O4 Hg2 . . 73.1(2) ?
Hg1 O4 Hg2 2_666 . 150.1(2) ?
Hg2 O4 Hg2 2_566 . 102.49(15) ?
P1 O5 Hg1 1_545 . 117.2(4) ?
P1 O5 Hg2 1_545 1_554 123.2(3) ?
Hg1 O5 Hg2 . 1_554 118.3(3) ?
P1 O5 Hg2 1_545 2_556 69.3(3) ?
Hg1 O5 Hg2 . 2_556 96.3(2) ?
Hg2 O5 Hg2 1_554 2_556 115.1(2) ?
P1 O5 Hg2 1_545 2_656 49.8(2) ?
Hg1 O5 Hg2 . 2_656 100.5(2) ?
Hg2 O5 Hg2 1_554 2_656 108.0(2) ?
Hg2 O5 Hg2 2_556 2_656 117.9(2) ?
P2 O6 Hg2 . . 136.0(4) ?
P2 O6 Hg1 . 2_566 103.4(3) ?
Hg2 O6 Hg1 . 2_566 112.1(3) ?
P2 O6 Hg1 . . 66.1(2) ?
Hg2 O6 Hg1 . . 76.5(2) ?
Hg1 O6 Hg1 2_566 . 112.9(2) ?
P2 O6 Hg2 . 2_567 103.4(3) ?
Hg2 O6 Hg2 . 2_567 113.3(2) ?
Hg1 O6 Hg2 2_566 2_567 68.01(14) ?
Hg1 O6 Hg2 . 2_567 169.4(2) ?
P2 O6 Hg1 . 1_556 118.8(3) ?
Hg2 O6 Hg1 . 1_556 67.3(2) ?
Hg1 O6 Hg1 2_566 1_556 116.1(2) ?
Hg1 O6 Hg1 . 1_556 126.8(2) ?
Hg2 O6 Hg1 2_567 1_556 57.59(9) ?
P2 O6 Hg2 . 2_566 53.4(2) ?
Hg2 O6 Hg2 . 2_566 124.6(2) ?
Hg1 O6 Hg2 2_566 2_566 62.06(14) ?
Hg1 O6 Hg2 . 2_566 60.81(10) ?
Hg2 O6 Hg2 2_567 2_566 113.2(2) ?
Hg1 O6 Hg2 1_556 2_566 168.1(2) ?
P1 O7 Hg2 . 2_566 133.0(4) ?
P1 O7 Hg1 . . 132.1(3) ?
Hg2 O7 Hg1 2_566 . 94.8(2) ?
P1 O7 Hg1 . 2_666 81.8(3) ?
Hg2 O7 Hg1 2_566 2_666 127.5(3) ?
Hg1 O7 Hg1 . 2_666 66.93(13) ?
P1 O7 Hg1 . 1_565 52.1(2) ?
Hg2 O7 Hg1 2_566 1_565 89.1(2) ?
Hg1 O7 Hg1 . 1_565 151.0(2) ?
Hg1 O7 Hg1 2_666 1_565 88.0(2) ?

loop_
_geom_bond_atom_site_label_1
_geom_bond_atom_site_label_2
_geom_bond_site_symmetry_2
_geom_bond_distance
_geom_bond_publ_flag
Hg1 O5 . 2.120(6) y
Hg1 O4 . 2.148(6) y
Hg1 O4 2_666 2.463(6) y
Hg1 O6 2_566 2.532(7) y
Hg1 O3 2_666 2.542(6) y
Hg1 O2 2_566 2.793(7) y
Hg1 P1 1_545 3.159(2) y
Hg1 O7 . 3.177(7) y
Hg1 P2 2_566 3.233(2) ?
Hg1 P2 . 3.294(2) ?
Hg1 O7 2_666 3.343(7) ?
Hg1 O3 1_545 3.354(6) ?
Hg1 P1 2_666 3.465(2) ?
Hg1 Hg1 2_666 3.5975(11) y
Hg1 O6 . 3.603(7) ?
Hg1 O1 2_666 3.607(6) ?
Hg1 P2 2_666 3.629(2) ?
Hg1 Hg2 . 3.7979(7) y
Hg1 O7 1_545 3.850(7) ?
Hg1 Hg2 1_554 3.9482(9) ?
Hg2 O7 2_566 2.208(6) y
Hg2 O3 2_666 2.276(7) y
Hg2 O6 . 2.310(7) y
Hg2 O2 1_545 2.324(6) y
Hg2 O5 1_556 2.475(7) y
Hg2 O2 2_566 2.509(6) y
Hg2 O1 2_667 3.280(6) y
Hg2 P1 2_666 3.388(2) y
Hg2 O1 1_545 3.393(7) ?
Hg2 P1 2_566 3.416(2) ?
Hg2 P2 1_545 3.436(2) ?
Hg2 P2 . 3.553(2) ?
Hg2 P2 2_566 3.569(2) ?
Hg2 P1 1_546 3.581(2) ?
Hg2 O5 2_556 3.640(7) ?
Hg2 O4 2_566 3.728(6) ?
Hg2 Hg2 2_556 3.7431(12) y
Hg2 O4 . 3.817(7) ?
Hg2 Hg1 1_556 3.9482(9) ?
P1 O7 . 1.504(7) y
P1 O3 . 1.515(7) y
P1 O5 1_565 1.566(7) y
P1 O1 1_554 1.611(6) y
P1 P2 1_554 2.945(3) y
P1 Hg1 1_565 3.159(2) ?
P2 O6 . 1.508(7) y
P2 O2 . 1.518(6) y
P2 O4 . 1.530(6) y
P2 O1 . 1.596(6) y
P2 P1 1_556 2.945(3) ?
P2 Hg1 2_566 3.233(2) ?
O1 P1 1_556 1.611(6) ?
O1 Hg2 2_667 3.280(6) ?
O1 Hg2 1_565 3.393(7) ?
O1 Hg1 2_666 3.607(6) ?
O2 Hg2 1_565 2.324(6) ?
O2 Hg2 2_566 2.509(6) ?
O2 Hg1 2_566 2.793(7) ?
O2 Hg1 2_666 4.237(7) ?
O3 Hg2 2_666 2.276(7) ?
O3 Hg1 2_666 2.542(6) ?
O3 Hg1 1_565 3.354(6) ?
O3 Hg2 1_665 4.048(6) ?
O4 Hg1 2_666 2.463(6) ?
O4 Hg2 2_566 3.728(6) ?
O5 P1 1_545 1.566(7) ?
O5 Hg2 1_554 2.475(7) ?
O5 Hg2 2_556 3.640(7) ?
O5 Hg2 2_656 4.181(6) ?
O6 Hg1 2_566 2.532(7) ?
O6 Hg2 2_567 4.123(7) ?
O6 Hg1 1_556 4.216(7) ?
O6 Hg2 2_566 4.256(7) ?
O7 Hg2 2_566 2.208(6) ?
O7 Hg1 2_666 3.343(7) ?
O7 Hg1 1_565 3.850(7) ?

loop_
_geom_torsion_atom_site_label_1
_geom_torsion_atom_site_label_2
_geom_torsion_atom_site_label_3
_geom_torsion_atom_site_label_4
_geom_torsion_site_symmetry_3
_geom_torsion_site_symmetry_4
_geom_torsion
_geom_torsion_publ_flag
O4 P2 O1 P1 . 1_556 -177.0(6) y
O3 P1 O1 P2 1_554 1_554 171.1(6) y
